data_4080545
loop_
_publ_author_name
'Mahdi, Tayseer'
'del Castillo, Jon Nathaniel'
'Stephan, Douglas W.'

_publ_section_title
;
 Metal-Free Hydrogenation ofN-Based Heterocycles
;
_journal_issue 6
_journal_name_full Organometallics
_journal_page_first 1971
_journal_paper_doi 10.1021/om4000727
_journal_volume 32
_journal_year 2013
_chemical_formula_sum 'C31 H25 B F15 N'
_chemical_formula_weight 707.33
_chemical_name_systematic
; 
 ? 
;
_space_group_IT_number 14
_symmetry_cell_setting monoclinic
_symmetry_space_group_name_Hall '-P 2yn'
_symmetry_space_group_name_H-M 'P 1 21/n 1'
_atom_sites_solution_hydrogens geom
_atom_sites_solution_primary direct
_atom_sites_solution_secondary difmap
_audit_creation_method SHELXL-97
_cell_angle_alpha 90.00
_cell_angle_beta 90.480(2)
_cell_angle_gamma 90.00
_cell_formula_units_Z 4
_cell_length_a 11.2914(4)
_cell_length_b 18.3705(7)
_cell_length_c 14.5648(5)
_cell_measurement_temperature 150(2)
_cell_volume 3021.05(19)
_computing_structure_refinement 'SHELXL-97 (Sheldrick, 2008)'
_computing_structure_solution 'SHELXS-97 (Sheldrick, 2008)'
_diffrn_ambient_temperature 150(2)
_diffrn_measured_fraction_theta_full 0.993
_diffrn_measured_fraction_theta_max 0.993
_diffrn_radiation_monochromator graphite
_diffrn_radiation_source 'fine-focus sealed tube'
_diffrn_radiation_type MoK\a
_diffrn_radiation_wavelength 0.71073
_diffrn_reflns_av_R_equivalents 0.0383
_diffrn_reflns_av_sigmaI/netI 0.0262
_diffrn_reflns_limit_h_max 15
_diffrn_reflns_limit_h_min -15
_diffrn_reflns_limit_k_max 24
_diffrn_reflns_limit_k_min -24
_diffrn_reflns_limit_l_max 19
_diffrn_reflns_limit_l_min -19
_diffrn_reflns_number 62113
_diffrn_reflns_theta_full 28.53
_diffrn_reflns_theta_max 28.53
_diffrn_reflns_theta_min 1.78
_exptl_absorpt_coefficient_mu 0.155
_exptl_absorpt_correction_T_max 0.9847
_exptl_absorpt_correction_T_min 0.9550
_exptl_absorpt_correction_type multi-scan
_exptl_absorpt_process_details sadabs
_exptl_crystal_density_diffrn 1.555
_exptl_crystal_density_method 'not measured'
_exptl_crystal_F_000 1432
_exptl_crystal_size_max 0.30
_exptl_crystal_size_mid 0.30
_exptl_crystal_size_min 0.10
_refine_diff_density_max 0.853
_refine_diff_density_min -0.346
_refine_diff_density_rms 0.071
_refine_ls_extinction_method none
_refine_ls_goodness_of_fit_ref 1.007
_refine_ls_hydrogen_treatment mixed
_refine_ls_matrix_type full
_refine_ls_number_parameters 433
_refine_ls_number_reflns 7630
_refine_ls_number_restraints 0
_refine_ls_restrained_S_all 1.007
_refine_ls_R_factor_all 0.1102
_refine_ls_R_factor_gt 0.0778
_refine_ls_shift/su_max 0.003
_refine_ls_shift/su_mean 0.000
_refine_ls_structure_factor_coef Fsqd
_refine_ls_weighting_details 'calc w=1/[\s^2^(Fo^2^)+(0.0964P)^2^+5.5586P] where P=(Fo^2^+2Fc^2^)/3'
_refine_ls_weighting_scheme calc
_refine_ls_wR_factor_gt 0.2107
_refine_ls_wR_factor_ref 0.2335
_reflns_number_gt 5152
_reflns_number_total 7630
_reflns_threshold_expression >2sigma(I)
_cod_data_source_file om4000727_si_003.cif
_cod_data_source_block tm081_0m
_cod_original_sg_symbol_H-M P2(1)/n
_cod_database_code 4080545

loop_
_symmetry_equiv_pos_as_xyz
'x, y, z'
'-x+1/2, y+1/2, -z+1/2'
'-x, -y, -z'
'x-1/2, -y-1/2, z-1/2'

loop_
_atom_site_label
_atom_site_type_symbol
_atom_site_fract_x
_atom_site_fract_y
_atom_site_fract_z
_atom_site_U_iso_or_equiv
_atom_site_adp_type
_atom_site_occupancy
_atom_site_symmetry_multiplicity
_atom_site_calc_flag
_atom_site_refinement_flags
F1 F 1.18106(18) 0.18899(14) 0.03996(17) 0.0604(6) Uani 1 1 d .
F2 F 1.3177(2) 0.11967(16) 0.1626(2) 0.0864(9) Uani 1 1 d .
F3 F 1.2266(3) 0.07982(15) 0.3284(2) 0.0995(12) Uani 1 1 d .
F4 F 0.9985(3) 0.11269(14) 0.36870(15) 0.0841(9) Uani 1 1 d .
F5 F 0.8635(2) 0.18461(11) 0.24951(14) 0.0550(6) Uani 1 1 d .
F6 F 0.98711(17) 0.08183(11) 0.00770(14) 0.0486(5) Uani 1 1 d .
F7 F 0.8649(2) 0.00735(12) -0.11669(15) 0.0552(6) Uani 1 1 d .
F8 F 0.6855(2) 0.06985(13) -0.21203(16) 0.0646(7) Uani 1 1 d .
F9 F 0.6254(2) 0.21086(13) -0.17611(18) 0.0671(7) Uani 1 1 d .
F10 F 0.74437(18) 0.28728(10) -0.04922(15) 0.0511(5) Uani 1 1 d .
F11 F 0.99415(18) 0.36986(12) 0.16425(13) 0.0484(5) Uani 1 1 d .
F12 F 1.1071(2) 0.48685(12) 0.10029(18) 0.0644(6) Uani 1 1 d .
F13 F 1.1847(2) 0.49038(15) -0.0766(2) 0.0800(8) Uani 1 1 d .
F14 F 1.1464(3) 0.37196(16) -0.18735(18) 0.0804(8) Uani 1 1 d .
F15 F 1.0406(2) 0.25443(12) -0.12408(14) 0.0571(6) Uani 1 1 d .
N1 N 0.1995(2) 0.18792(15) 0.73587(19) 0.0414(6) Uani 1 1 d .
H1A H 0.2589 0.2176 0.7146 0.050 Uiso 1 1 calc R
H1B H 0.1634 0.2117 0.7837 0.050 Uiso 1 1 calc R
C1 C 1.0171(3) 0.19252(16) 0.1399(2) 0.0341(6) Uani 1 1 d .
C2 C 1.1332(3) 0.17326(19) 0.1229(3) 0.0437(8) Uani 1 1 d .
C3 C 1.2041(4) 0.1371(2) 0.1849(3) 0.0580(10) Uani 1 1 d .
C4 C 1.1606(4) 0.11698(19) 0.2672(3) 0.0594(11) Uani 1 1 d .
C5 C 1.0456(4) 0.13277(18) 0.2880(2) 0.0554(11) Uani 1 1 d .
C6 C 0.9769(3) 0.17060(17) 0.2235(2) 0.0409(7) Uani 1 1 d .
C7 C 0.8709(2) 0.18848(17) -0.01213(19) 0.0323(6) Uani 1 1 d .
C8 C 0.8966(3) 0.11696(17) -0.0342(2) 0.0337(6) Uani 1 1 d .
C9 C 0.8355(3) 0.07658(18) -0.0994(2) 0.0381(7) Uani 1 1 d .
C10 C 0.7436(3) 0.1081(2) -0.1478(2) 0.0419(7) Uani 1 1 d .
C11 C 0.7148(3) 0.17922(19) -0.1289(2) 0.0430(8) Uani 1 1 d .
C12 C 0.7773(3) 0.21724(17) -0.0631(2) 0.0373(7) Uani 1 1 d .
C13 C 1.0091(2) 0.30696(16) 0.0236(2) 0.0321(6) Uani 1 1 d .
C14 C 1.0314(3) 0.36822(18) 0.0768(2) 0.0359(6) Uani 1 1 d .
C15 C 1.0902(3) 0.42970(19) 0.0450(3) 0.0447(8) Uani 1 1 d .
C16 C 1.1292(3) 0.4307(2) -0.0444(3) 0.0527(9) Uani 1 1 d .
C17 C 1.1099(3) 0.3721(2) -0.0986(3) 0.0515(9) Uani 1 1 d .
C18 C 1.0526(3) 0.31192(19) -0.0645(2) 0.0426(7) Uani 1 1 d .
C19 C 0.2539(3) 0.1191(2) 0.7719(3) 0.0510(9) Uani 1 1 d .
H19A H 0.2973 0.0951 0.7205 0.061 Uiso 1 1 calc R
C20 C 0.3445(4) 0.1383(2) 0.8481(3) 0.0564(10) Uani 1 1 d .
H20A H 0.4069 0.1704 0.8231 0.068 Uiso 1 1 calc R
H20B H 0.3045 0.1646 0.8985 0.068 Uiso 1 1 calc R
C21 C 0.3990(5) 0.0689(3) 0.8841(4) 0.0834(15) Uani 1 1 d .
H21A H 0.4521 0.0804 0.9366 0.100 Uiso 1 1 calc R
H21B H 0.4475 0.0464 0.8354 0.100 Uiso 1 1 calc R
C22 C 0.3049(6) 0.0147(3) 0.9150(4) 0.0874(16) Uani 1 1 d .
H22A H 0.3439 -0.0311 0.9344 0.105 Uiso 1 1 calc R
H22B H 0.2630 0.0349 0.9688 0.105 Uiso 1 1 calc R
C23 C 0.2172(5) -0.0015(2) 0.8411(3) 0.0739(14) Uani 1 1 d .
H23A H 0.1555 -0.0343 0.8656 0.089 Uiso 1 1 calc R
H23B H 0.2575 -0.0271 0.7904 0.089 Uiso 1 1 calc R
C24 C 0.1574(4) 0.0685(2) 0.8031(3) 0.0582(10) Uani 1 1 d .
H24A H 0.1142 0.0926 0.8545 0.070 Uiso 1 1 calc R
C25 C 0.0698(4) 0.0540(2) 0.7261(3) 0.0644(11) Uani 1 1 d .
H25A H 0.0067 0.0211 0.7483 0.077 Uiso 1 1 calc R
H25B H 0.1107 0.0294 0.6749 0.077 Uiso 1 1 calc R
C26 C 0.0141(4) 0.1247(2) 0.6914(3) 0.0584(10) Uani 1 1 d .
H26A H -0.0284 0.1481 0.7437 0.070 Uiso 1 1 calc R
C27 C -0.0752(4) 0.1136(3) 0.6126(4) 0.0773(15) Uani 1 1 d .
H27A H -0.0351 0.0899 0.5604 0.093 Uiso 1 1 calc R
H27B H -0.1394 0.0809 0.6333 0.093 Uiso 1 1 calc R
C28 C -0.1283(4) 0.1853(3) 0.5810(4) 0.0828(15) Uani 1 1 d .
H28A H -0.1835 0.1763 0.5291 0.099 Uiso 1 1 calc R
H28B H -0.1739 0.2071 0.6318 0.099 Uiso 1 1 calc R
C29 C -0.0330(4) 0.2378(3) 0.5512(4) 0.0748(13) Uani 1 1 d .
H29A H -0.0694 0.2852 0.5348 0.090 Uiso 1 1 calc R
H29B H 0.0071 0.2185 0.4961 0.090 Uiso 1 1 calc R
C30 C 0.0592(3) 0.2491(2) 0.6294(3) 0.0545(9) Uani 1 1 d .
H30A H 0.1241 0.2808 0.6077 0.065 Uiso 1 1 calc R
H30B H 0.0211 0.2733 0.6823 0.065 Uiso 1 1 calc R
C31 C 0.1087(3) 0.1768(2) 0.6590(3) 0.0504(9) Uani 1 1 d .
H31A H 0.1497 0.1543 0.6054 0.061 Uiso 1 1 calc R
B1 B 0.9349(3) 0.23849(18) 0.0671(2) 0.0312(6) Uani 1 1 d .
H6 H 0.8695 0.2604 0.1038 0.037 Uiso 1 1 calc R

loop_
_atom_site_aniso_label
_atom_site_aniso_U_11
_atom_site_aniso_U_22
_atom_site_aniso_U_33
_atom_site_aniso_U_23
_atom_site_aniso_U_13
_atom_site_aniso_U_12
F1 0.0370(10) 0.0750(15) 0.0693(15) 0.0131(12) 0.0101(10) 0.0140(10)
F2 0.0488(14) 0.0789(19) 0.131(3) 0.0116(17) -0.0294(15) 0.0176(13)
F3 0.152(3) 0.0594(16) 0.086(2) -0.0024(14) -0.075(2) 0.0325(17)
F4 0.166(3) 0.0493(13) 0.0366(12) 0.0106(10) -0.0015(15) 0.0161(16)
F5 0.0733(14) 0.0464(11) 0.0458(11) 0.0105(9) 0.0207(10) 0.0060(10)
F6 0.0457(11) 0.0500(12) 0.0498(11) -0.0116(9) -0.0200(9) 0.0196(9)
F7 0.0634(13) 0.0490(12) 0.0530(12) -0.0187(10) -0.0149(10) 0.0132(10)
F8 0.0709(15) 0.0621(14) 0.0603(14) -0.0067(11) -0.0326(12) -0.0032(12)
F9 0.0634(14) 0.0542(13) 0.0828(17) 0.0077(12) -0.0442(13) 0.0037(11)
F10 0.0539(12) 0.0349(10) 0.0642(13) 0.0047(9) -0.0168(10) 0.0092(9)
F11 0.0562(12) 0.0568(12) 0.0320(10) -0.0051(8) -0.0037(8) -0.0065(10)
F12 0.0687(15) 0.0458(12) 0.0784(16) -0.0038(11) -0.0159(12) -0.0155(11)
F13 0.0715(16) 0.0652(16) 0.104(2) 0.0300(15) 0.0145(15) -0.0235(13)
F14 0.0885(19) 0.091(2) 0.0622(15) 0.0130(14) 0.0429(14) -0.0158(15)
F15 0.0660(14) 0.0618(14) 0.0441(11) -0.0125(10) 0.0261(10) -0.0070(11)
N1 0.0392(14) 0.0401(14) 0.0450(15) -0.0064(12) 0.0095(12) -0.0077(11)
C1 0.0411(16) 0.0297(14) 0.0313(14) -0.0016(11) -0.0090(12) -0.0033(12)
C2 0.0400(17) 0.0392(17) 0.052(2) 0.0001(14) -0.0090(14) 0.0000(14)
C3 0.051(2) 0.044(2) 0.078(3) -0.0060(19) -0.0275(19) 0.0073(16)
C4 0.085(3) 0.0324(17) 0.060(2) -0.0048(16) -0.042(2) 0.0123(18)
C5 0.108(3) 0.0278(16) 0.0301(17) -0.0017(12) -0.0111(18) -0.0025(18)
C6 0.058(2) 0.0263(14) 0.0385(17) -0.0038(12) -0.0046(14) 0.0008(13)
C7 0.0298(13) 0.0386(15) 0.0286(14) 0.0045(11) -0.0005(11) -0.0007(11)
C8 0.0304(14) 0.0408(16) 0.0297(14) 0.0001(12) -0.0037(11) 0.0073(12)
C9 0.0400(16) 0.0398(16) 0.0345(15) -0.0037(12) -0.0024(12) 0.0033(13)
C10 0.0410(17) 0.0479(19) 0.0366(16) 0.0026(14) -0.0110(13) -0.0043(14)
C11 0.0392(16) 0.0444(18) 0.0452(18) 0.0104(14) -0.0142(14) 0.0006(14)
C12 0.0371(15) 0.0327(15) 0.0420(17) 0.0079(13) -0.0031(13) 0.0032(12)
C13 0.0281(13) 0.0369(15) 0.0314(14) 0.0029(11) 0.0014(11) 0.0041(11)
C14 0.0300(14) 0.0428(17) 0.0349(15) 0.0017(12) -0.0010(11) 0.0002(12)
C15 0.0362(16) 0.0391(17) 0.059(2) 0.0008(15) -0.0099(14) -0.0013(13)
C16 0.0400(17) 0.051(2) 0.068(2) 0.0233(18) 0.0060(16) -0.0099(15)
C17 0.0455(19) 0.058(2) 0.051(2) 0.0083(17) 0.0163(16) -0.0021(16)
C18 0.0388(16) 0.0479(19) 0.0412(17) 0.0033(14) 0.0091(13) 0.0006(14)
C19 0.051(2) 0.052(2) 0.050(2) -0.0024(16) 0.0101(16) -0.0015(16)
C20 0.051(2) 0.066(3) 0.052(2) 0.0033(18) 0.0077(17) 0.0013(18)
C21 0.077(3) 0.102(4) 0.071(3) 0.015(3) 0.000(3) 0.013(3)
C22 0.111(4) 0.079(3) 0.072(3) 0.028(3) 0.012(3) 0.012(3)
C23 0.109(4) 0.049(2) 0.064(3) 0.004(2) 0.024(3) -0.006(2)
C24 0.068(2) 0.050(2) 0.057(2) -0.0035(18) 0.0177(19) -0.0047(19)
C25 0.076(3) 0.051(2) 0.066(3) -0.0170(19) 0.014(2) -0.024(2)
C26 0.054(2) 0.061(2) 0.060(2) -0.0120(19) 0.0073(18) -0.0163(19)
C27 0.061(3) 0.091(4) 0.080(3) -0.031(3) -0.001(2) -0.027(3)
C28 0.055(3) 0.104(4) 0.090(4) -0.009(3) -0.013(2) -0.008(3)
C29 0.064(3) 0.093(4) 0.067(3) -0.009(3) -0.013(2) 0.002(3)
C30 0.0458(19) 0.061(2) 0.057(2) -0.0059(18) -0.0015(16) -0.0018(17)
C31 0.0451(19) 0.057(2) 0.050(2) -0.0121(17) 0.0033(15) -0.0074(16)
B1 0.0289(15) 0.0353(16) 0.0294(15) 0.0043(13) 0.0010(12) 0.0026(12)

loop_
_atom_type_symbol
_atom_type_description
_atom_type_scat_dispersion_real
_atom_type_scat_dispersion_imag
_atom_type_scat_source
C C 0.0033 0.0016 'International Tables Vol C Tables 4.2.6.8 and 6.1.1.4'
H H 0.0000 0.0000 'International Tables Vol C Tables 4.2.6.8 and 6.1.1.4'
N N 0.0061 0.0033 'International Tables Vol C Tables 4.2.6.8 and 6.1.1.4'
F F 0.0171 0.0103 'International Tables Vol C Tables 4.2.6.8 and 6.1.1.4'
B B 0.0013 0.0007 'International Tables Vol C Tables 4.2.6.8 and 6.1.1.4'

loop_
_geom_angle_atom_site_label_1
_geom_angle_atom_site_label_2
_geom_angle_atom_site_label_3
_geom_angle
C19 N1 C31 114.5(3)
C19 N1 H1A 108.6
C31 N1 H1A 108.6
C19 N1 H1B 108.6
C31 N1 H1B 108.6
H1A N1 H1B 107.6
C6 C1 C2 114.1(3)
C6 C1 B1 122.6(3)
C2 C1 B1 123.3(3)
F1 C2 C3 117.0(3)
F1 C2 C1 119.3(3)
C3 C2 C1 123.7(4)
C4 C3 F2 119.7(4)
C4 C3 C2 120.1(4)
F2 C3 C2 120.1(4)
F3 C4 C3 121.6(4)
F3 C4 C5 118.9(4)
C3 C4 C5 119.4(3)
F4 C5 C4 121.2(4)
F4 C5 C6 120.2(4)
C4 C5 C6 118.6(4)
C1 C6 F5 120.9(3)
C1 C6 C5 124.0(4)
F5 C6 C5 115.1(3)
C8 C7 C12 113.3(3)
C8 C7 B1 127.2(3)
C12 C7 B1 119.5(3)
F6 C8 C9 115.2(3)
F6 C8 C7 120.5(3)
C9 C8 C7 124.3(3)
F7 C9 C10 119.3(3)
F7 C9 C8 121.0(3)
C10 C9 C8 119.6(3)
F8 C10 C11 121.6(3)
F8 C10 C9 120.0(3)
C11 C10 C9 118.4(3)
F9 C11 C10 119.0(3)
F9 C11 C12 120.9(3)
C10 C11 C12 120.0(3)
F10 C12 C11 116.5(3)
F10 C12 C7 119.3(3)
C11 C12 C7 124.2(3)
C18 C13 C14 113.6(3)
C18 C13 B1 126.6(3)
C14 C13 B1 119.8(3)
F11 C14 C13 119.3(3)
F11 C14 C15 116.8(3)
C13 C14 C15 123.9(3)
F12 C15 C16 120.9(3)
F12 C15 C14 120.3(3)
C16 C15 C14 118.8(3)
F13 C16 C17 121.2(4)
F13 C16 C15 119.5(4)
C17 C16 C15 119.3(3)
C16 C17 F14 120.5(3)
C16 C17 C18 120.3(3)
F14 C17 C18 119.2(4)
F15 C18 C17 115.8(3)
F15 C18 C13 120.2(3)
C17 C18 C13 124.0(3)
N1 C19 C24 109.3(3)
N1 C19 C20 109.0(3)
C24 C19 C20 113.6(3)
N1 C19 H19A 108.2
C24 C19 H19A 108.2
C20 C19 H19A 108.2
C21 C20 C19 108.8(4)
C21 C20 H20A 109.9
C19 C20 H20A 109.9
C21 C20 H20B 109.9
C19 C20 H20B 109.9
H20A C20 H20B 108.3
C20 C21 C22 111.7(4)
C20 C21 H21A 109.3
C22 C21 H21A 109.3
C20 C21 H21B 109.3
C22 C21 H21B 109.3
H21A C21 H21B 107.9
C23 C22 C21 112.2(4)
C23 C22 H22A 109.2
C21 C22 H22A 109.2
C23 C22 H22B 109.2
C21 C22 H22B 109.2
H22A C22 H22B 107.9
C22 C23 C24 112.2(4)
C22 C23 H23A 109.2
C24 C23 H23A 109.2
C22 C23 H23B 109.2
C24 C23 H23B 109.2
H23A C23 H23B 107.9
C19 C24 C25 110.8(3)
C19 C24 C23 107.8(4)
C25 C24 C23 113.5(4)
C19 C24 H24A 108.2
C25 C24 H24A 108.2
C23 C24 H24A 108.2
C24 C25 C26 111.1(3)
C24 C25 H25A 109.4
C26 C25 H25A 109.4
C24 C25 H25B 109.4
C26 C25 H25B 109.4
H25A C25 H25B 108.0
C31 C26 C25 110.6(3)
C31 C26 C27 108.2(4)
C25 C26 C27 113.6(4)
C31 C26 H26A 108.1
C25 C26 H26A 108.1
C27 C26 H26A 108.1
C28 C27 C26 111.5(4)
C28 C27 H27A 109.3
C26 C27 H27A 109.3
C28 C27 H27B 109.3
C26 C27 H27B 109.3
H27A C27 H27B 108.0
C29 C28 C27 111.2(4)
C29 C28 H28A 109.4
C27 C28 H28A 109.4
C29 C28 H28B 109.4
C27 C28 H28B 109.4
H28A C28 H28B 108.0
C28 C29 C30 110.4(4)
C28 C29 H29A 109.6
C30 C29 H29A 109.6
C28 C29 H29B 109.6
C30 C29 H29B 109.6
H29A C29 H29B 108.1
C31 C30 C29 109.7(4)
C31 C30 H30A 109.7
C29 C30 H30A 109.7
C31 C30 H30B 109.7
C29 C30 H30B 109.7
H30A C30 H30B 108.2
C30 C31 C26 112.8(3)
C30 C31 N1 109.7(3)
C26 C31 N1 109.1(3)
C30 C31 H31A 108.4
C26 C31 H31A 108.4
N1 C31 H31A 108.4
C1 B1 C7 114.3(2)
C1 B1 C13 110.9(2)
C7 B1 C13 112.4(2)
C1 B1 H6 106.2
C7 B1 H6 106.2
C13 B1 H6 106.2

loop_
_geom_bond_atom_site_label_1
_geom_bond_atom_site_label_2
_geom_bond_distance
F1 C2 1.359(4)
F2 C3 1.364(5)
F3 C4 1.343(4)
F4 C5 1.345(5)
F5 C6 1.364(4)
F6 C8 1.350(3)
F7 C9 1.339(4)
F8 C10 1.338(4)
F9 C11 1.348(4)
F10 C12 1.355(4)
F11 C14 1.345(4)
F12 C15 1.335(4)
F13 C16 1.348(4)
F14 C17 1.360(4)
F15 C18 1.373(4)
N1 C19 1.498(5)
N1 C31 1.526(5)
N1 H1A 0.9200
N1 H1B 0.9200
C1 C6 1.363(5)
C1 C2 1.382(5)
C1 B1 1.638(4)
C2 C3 1.372(5)
C3 C4 1.351(7)
C4 C5 1.367(7)
C5 C6 1.398(5)
C7 C8 1.384(4)
C7 C12 1.391(4)
C7 B1 1.639(4)
C8 C9 1.384(4)
C9 C10 1.378(4)
C10 C11 1.374(5)
C11 C12 1.376(5)
C13 C18 1.381(4)
C13 C14 1.388(4)
C13 B1 1.642(4)
C14 C15 1.391(5)
C15 C16 1.379(5)
C16 C17 1.352(6)
C17 C18 1.376(5)
C19 C24 1.505(5)
C19 C20 1.545(6)
C19 H19A 1.0000
C20 C21 1.509(7)
C20 H20A 0.9900
C20 H20B 0.9900
C21 C22 1.527(8)
C21 H21A 0.9900
C21 H21B 0.9900
C22 C23 1.486(8)
C22 H22A 0.9900
C22 H22B 0.9900
C23 C24 1.552(7)
C23 H23A 0.9900
C23 H23B 0.9900
C24 C25 1.513(6)
C24 H24A 1.0000
C25 C26 1.527(7)
C25 H25A 0.9900
C25 H25B 0.9900
C26 C31 1.512(5)
C26 C27 1.535(6)
C26 H26A 1.0000
C27 C28 1.517(8)
C27 H27A 0.9900
C27 H27B 0.9900
C28 C29 1.512(7)
C28 H28A 0.9900
C28 H28B 0.9900
C29 C30 1.551(6)
C29 H29A 0.9900
C29 H29B 0.9900
C30 C31 1.502(6)
C30 H30A 0.9900
C30 H30B 0.9900
C31 H31A 1.0000
B1 H6 1.0000

loop_
_geom_torsion_atom_site_label_1
_geom_torsion_atom_site_label_2
_geom_torsion_atom_site_label_3
_geom_torsion_atom_site_label_4
_geom_torsion
C6 C1 C2 F1 176.7(3)
B1 C1 C2 F1 -4.0(5)
C6 C1 C2 C3 -1.8(5)
B1 C1 C2 C3 177.5(3)
F1 C2 C3 C4 -177.2(3)
C1 C2 C3 C4 1.4(6)
F1 C2 C3 F2 1.1(5)
C1 C2 C3 F2 179.6(3)
F2 C3 C4 F3 -0.1(6)
C2 C3 C4 F3 178.2(3)
F2 C3 C4 C5 -178.1(3)
C2 C3 C4 C5 0.2(6)
F3 C4 C5 F4 0.9(5)
C3 C4 C5 F4 179.0(3)
F3 C4 C5 C6 -179.1(3)
C3 C4 C5 C6 -1.1(5)
C2 C1 C6 F5 -178.9(3)
B1 C1 C6 F5 1.8(4)
C2 C1 C6 C5 0.8(5)
B1 C1 C6 C5 -178.5(3)
F4 C5 C6 C1 -179.5(3)
C4 C5 C6 C1 0.6(5)
F4 C5 C6 F5 0.3(5)
C4 C5 C6 F5 -179.7(3)
C12 C7 C8 F6 178.4(3)
B1 C7 C8 F6 -3.8(5)
C12 C7 C8 C9 -0.8(4)
B1 C7 C8 C9 177.0(3)
F6 C8 C9 F7 1.2(4)
C7 C8 C9 F7 -179.5(3)
F6 C8 C9 C10 -178.3(3)
C7 C8 C9 C10 1.0(5)
F7 C9 C10 F8 -0.7(5)
C8 C9 C10 F8 178.8(3)
F7 C9 C10 C11 179.9(3)
C8 C9 C10 C11 -0.6(5)
F8 C10 C11 F9 0.3(5)
C9 C10 C11 F9 179.7(3)
F8 C10 C11 C12 -179.2(3)
C9 C10 C11 C12 0.1(5)
F9 C11 C12 F10 -0.3(5)
C10 C11 C12 F10 179.3(3)
F9 C11 C12 C7 -179.6(3)
C10 C11 C12 C7 0.0(5)
C8 C7 C12 F10 -178.9(3)
B1 C7 C12 F10 3.1(4)
C8 C7 C12 C11 0.3(5)
B1 C7 C12 C11 -177.6(3)
C18 C13 C14 F11 -179.6(3)
B1 C13 C14 F11 1.6(4)
C18 C13 C14 C15 0.9(4)
B1 C13 C14 C15 -177.9(3)
F11 C14 C15 F12 -0.3(4)
C13 C14 C15 F12 179.3(3)
F11 C14 C15 C16 -179.5(3)
C13 C14 C15 C16 0.1(5)
F12 C15 C16 F13 -0.2(5)
C14 C15 C16 F13 179.0(3)
F12 C15 C16 C17 -179.5(3)
C14 C15 C16 C17 -0.3(5)
F13 C16 C17 F14 0.1(6)
C15 C16 C17 F14 179.4(3)
F13 C16 C17 C18 -179.7(3)
C15 C16 C17 C18 -0.4(6)
C16 C17 C18 F15 -178.0(3)
F14 C17 C18 F15 2.1(5)
C16 C17 C18 C13 1.5(6)
F14 C17 C18 C13 -178.3(3)
C14 C13 C18 F15 177.9(3)
B1 C13 C18 F15 -3.4(5)
C14 C13 C18 C17 -1.7(5)
B1 C13 C18 C17 177.0(3)
C31 N1 C19 C24 -55.8(4)
C31 N1 C19 C20 179.4(3)
N1 C19 C20 C21 180.0(3)
C24 C19 C20 C21 57.8(5)
C19 C20 C21 C22 -54.1(5)
C20 C21 C22 C23 55.3(7)
C21 C22 C23 C24 -55.4(6)
N1 C19 C24 C25 56.1(4)
C20 C19 C24 C25 178.1(3)
N1 C19 C24 C23 -179.1(3)
C20 C19 C24 C23 -57.1(4)
C22 C23 C24 C19 55.5(5)
C22 C23 C24 C25 178.6(4)
C19 C24 C25 C26 -58.4(5)
C23 C24 C25 C26 -179.9(3)
C24 C25 C26 C31 57.7(5)
C24 C25 C26 C27 179.6(4)
C31 C26 C27 C28 -57.1(5)
C25 C26 C27 C28 179.7(4)
C26 C27 C28 C29 57.4(6)
C27 C28 C29 C30 -55.6(6)
C28 C29 C30 C31 55.4(5)
C29 C30 C31 C26 -58.2(5)
C29 C30 C31 N1 179.9(3)
C25 C26 C31 C30 -176.5(3)
C27 C26 C31 C30 58.5(5)
C25 C26 C31 N1 -54.3(4)
C27 C26 C31 N1 -179.2(3)
C19 N1 C31 C30 179.3(3)
C19 N1 C31 C26 55.2(4)
C6 C1 B1 C7 -97.0(3)
C2 C1 B1 C7 83.8(4)
C6 C1 B1 C13 134.7(3)
C2 C1 B1 C13 -44.5(4)
C8 C7 B1 C1 -13.6(4)
C12 C7 B1 C1 164.1(3)
C8 C7 B1 C13 113.9(3)
C12 C7 B1 C13 -68.4(3)
C18 C13 B1 C1 107.0(3)
C14 C13 B1 C1 -74.3(3)
C18 C13 B1 C7 -22.3(4)
C14 C13 B1 C7 156.4(3)
